data_4307806
loop_
_publ_author_name
'Michael Middleditch'
'James C. Anderson'
'Alexander J. Blake'
'Clare Wilson'

_publ_section_title
;
A Series of [3 + 2] Cycloaddition Products from the Reaction of Rhenium Oxo
Complexes with Diphenyl Ketene
;
_journal_name_full 'Inorganic Chemistry'
_journal_page_first 2797
_journal_page_last 2804
_journal_paper_doi 10.1021/ic062290b
_journal_volume 46
_journal_year 2007
_chemical_formula_moiety 'C38 H26 Br N2 O4 Re, C2 H8 O'
_chemical_formula_sum 'C42 H34 Br N2 O2 Re'
_chemical_formula_weight 912.82
_chemical_name_systematic
; 
 ? 
;
_space_group_IT_number 14
_symmetry_cell_setting monoclinic
_symmetry_space_group_name_Hall '-P 2yn'
_symmetry_space_group_name_H-M 'P 1 21/n 1'
_atom_sites_solution_hydrogens geom
_atom_sites_solution_primary direct
_atom_sites_solution_secondary difmap
_audit_creation_method 'enCIFer editing of SHELXL97 CIF output'
_cell_angle_alpha 90.00
_cell_angle_beta 99.550(2)
_cell_angle_gamma 90.00
_cell_formula_units_Z 4
_cell_length_a 13.1274(8)
_cell_length_b 19.7989(12)
_cell_length_c 13.8541(8)
_cell_measurement_reflns_used 10704
_cell_measurement_temperature 150(2)
_cell_measurement_theta_max 27.5
_cell_measurement_theta_min 2.2
_cell_volume 3550.9(4)
_computing_cell_refinement 'Bruker SAINT version 6.36a (Bruker, 2000)'
_computing_data_collection 'Bruker SMART version 5.625 (Bruker, 2001)'
_computing_data_reduction 'Bruker SAINT; Bruker SHELXTL (Bruker, 2001)'
_computing_molecular_graphics 'Bruker SHELXTL'
_computing_publication_material 'enCIFer(Allen et al.,2004);PLATON(Spek,2003)'
_computing_structure_refinement 'SHELXL-97 (Sheldrick, 1997)'
_computing_structure_solution 'SHELXS-97 (Sheldrick, 1990)'
_diffrn_ambient_temperature 150(2)
_diffrn_measured_fraction_theta_full 0.993
_diffrn_measured_fraction_theta_max 0.992
_diffrn_measurement_device_type 'Bruker SMART APEX CCD area detector'
_diffrn_measurement_method omega
_diffrn_radiation_monochromator graphite
_diffrn_radiation_source 'normal-focus sealed tube'
_diffrn_radiation_type MoK\a
_diffrn_radiation_wavelength 0.71073
_diffrn_reflns_av_R_equivalents 0.024
_diffrn_reflns_av_sigmaI/netI 0.022
_diffrn_reflns_limit_h_max 17
_diffrn_reflns_limit_h_min -17
_diffrn_reflns_limit_k_max 25
_diffrn_reflns_limit_k_min -25
_diffrn_reflns_limit_l_max 17
_diffrn_reflns_limit_l_min -13
_diffrn_reflns_number 21225
_diffrn_reflns_theta_full 27.50
_diffrn_reflns_theta_max 27.51
_diffrn_reflns_theta_min 2.23
_diffrn_standards_decay_% 0
_diffrn_standards_number 0
_exptl_absorpt_coefficient_mu 4.597
_exptl_absorpt_correction_T_max 0.0457
_exptl_absorpt_correction_T_min 0.0178
_exptl_absorpt_correction_type multi-scan
_exptl_absorpt_process_details '(Bruker SHELXTL; Bruker, 2001)'
_exptl_crystal_colour 'dark red'
_exptl_crystal_density_diffrn 1.707
_exptl_crystal_density_method 'not measured'
_exptl_crystal_description block
_exptl_crystal_F_000 1800
_exptl_crystal_size_max 0.46
_exptl_crystal_size_mid 0.34
_exptl_crystal_size_min 0.34
_refine_diff_density_max 1.62
_refine_diff_density_min -0.73
_refine_diff_density_rms 0.10
_refine_ls_extinction_method none
_refine_ls_goodness_of_fit_ref 0.980
_refine_ls_hydrogen_treatment constr
_refine_ls_matrix_type full
_refine_ls_number_parameters 460
_refine_ls_number_reflns 8102
_refine_ls_number_restraints 152
_refine_ls_restrained_S_all 0.972
_refine_ls_R_factor_all 0.0316
_refine_ls_R_factor_gt 0.0273
_refine_ls_shift/su_max 0.003
_refine_ls_shift/su_mean 0.000
_refine_ls_structure_factor_coef Fsqd
_refine_ls_weighting_details 'calc w=1/[\s^2^(Fo^2^)+(0.039P)^2^+2.138P] where P=(Fo^2^+2Fc^2^)/3'
_refine_ls_weighting_scheme calc
_refine_ls_wR_factor_gt 0.0670
_refine_ls_wR_factor_ref 0.0683
_reflns_number_gt 6986
_reflns_number_total 8102
_reflns_threshold_expression I>2\s(I)
_cod_data_source_file ic062290bsi20061201_094724_4.cif
_cod_data_source_block 15
_cod_original_cell_volume 3550.9(6)
_cod_original_sg_symbol_H-M 'P 21/n'
_cod_database_code 4307806

loop_
_symmetry_equiv_pos_as_xyz
'x, y, z'
'-x+1/2, y+1/2, -z+1/2'
'-x, -y, -z'
'x-1/2, -y-1/2, z-1/2'

loop_
_atom_site_label
_atom_site_type_symbol
_atom_site_fract_x
_atom_site_fract_y
_atom_site_fract_z
_atom_site_U_iso_or_equiv
_atom_site_adp_type
_atom_site_occupancy
_atom_site_symmetry_multiplicity
_atom_site_calc_flag
_atom_site_refinement_flags
_atom_site_disorder_assembly
_atom_site_disorder_group
Re Re 0.554450(9) 0.172013(6) -0.100068(9) 0.03396(5) Uani 1 1 d U . .
Br Br 0.70539(3) 0.231294(19) -0.15551(3) 0.05082(9) Uani 1 1 d U . .
O3 O 0.46830(18) 0.23331(12) -0.13831(17) 0.0470(5) Uani 1 1 d U . .
O1 O 0.46961(15) 0.09927(11) -0.05441(15) 0.0372(5) Uani 1 1 d U . .
C1 C 0.4355(2) 0.05231(16) -0.1188(2) 0.0381(7) Uani 1 1 d U . .
O4 O 0.37510(18) 0.00894(12) -0.10385(18) 0.0491(6) Uani 1 1 d U . .
C2 C 0.4775(2) 0.05899(15) -0.2161(2) 0.0354(6) Uani 1 1 d U . .
O2 O 0.56096(15) 0.10717(11) -0.20216(15) 0.0354(4) Uani 1 1 d U . .
C6 C 0.3894(2) 0.08602(17) -0.2940(2) 0.0410(7) Uani 1 1 d U . .
C7 C 0.4016(3) 0.14479(19) -0.3454(2) 0.0466(8) Uani 1 1 d U . .
H7 H 0.4644 0.1694 -0.3311 0.056 Uiso 1 1 calc R . .
C8 C 0.3227(3) 0.1681(2) -0.4179(3) 0.0583(10) Uani 1 1 d U . .
H8 H 0.3325 0.2080 -0.4534 0.070 Uiso 1 1 calc R . .
C9 C 0.2320(3) 0.1338(2) -0.4378(3) 0.0673(12) Uani 1 1 d U . .
H9 H 0.1786 0.1497 -0.4874 0.081 Uiso 1 1 calc R . .
C10 C 0.2171(3) 0.0762(2) -0.3867(3) 0.0685(12) Uani 1 1 d U . .
H10 H 0.1530 0.0529 -0.4003 0.082 Uiso 1 1 calc R . .
C11 C 0.2957(3) 0.0514(2) -0.3145(3) 0.0543(9) Uani 1 1 d U . .
H11 H 0.2853 0.0114 -0.2797 0.065 Uiso 1 1 calc R . .
C12 C 0.5204(2) -0.00783(16) -0.2474(2) 0.0364(6) Uani 1 1 d U . .
C13 C 0.5352(2) -0.01535(19) -0.3441(3) 0.0453(8) Uani 1 1 d U . .
H13 H 0.5152 0.0199 -0.3899 0.054 Uiso 1 1 calc R . .
C14 C 0.5788(3) -0.0740(2) -0.3739(3) 0.0535(9) Uani 1 1 d U . .
H14 H 0.5890 -0.0785 -0.4399 0.064 Uiso 1 1 calc R . .
C15 C 0.6071(3) -0.12511(19) -0.3091(3) 0.0528(9) Uani 1 1 d U . .
H15 H 0.6355 -0.1656 -0.3302 0.063 Uiso 1 1 calc R . .
C16 C 0.5943(3) -0.11787(19) -0.2123(3) 0.0540(9) Uani 1 1 d U . .
H16 H 0.6149 -0.1531 -0.1668 0.065 Uiso 1 1 calc R . .
C17 C 0.5516(3) -0.05953(18) -0.1821(3) 0.0474(8) Uani 1 1 d U . .
H17 H 0.5436 -0.0548 -0.1155 0.057 Uiso 1 1 calc R . .
N2 N 0.57237(18) 0.21549(13) 0.04348(19) 0.0357(5) Uani 1 1 d U . .
C1A' C 0.6482(2) 0.19249(15) 0.1147(2) 0.0331(6) Uani 1 1 d U . .
C2' C 0.5093(2) 0.26352(17) 0.0692(3) 0.0443(7) Uani 1 1 d U . .
H2'A H 0.4548 0.2800 0.0211 0.053 Uiso 1 1 calc R . .
C3' C 0.5207(2) 0.28975(18) 0.1627(3) 0.0460(8) Uani 1 1 d U . .
H3'A H 0.4735 0.3231 0.1774 0.055 Uiso 1 1 calc R . .
C4' C 0.5993(2) 0.26861(16) 0.2353(2) 0.0390(7) Uani 1 1 d U . .
C4A' C 0.6653(2) 0.21710(16) 0.2110(2) 0.0353(6) Uani 1 1 d U . .
C5' C 0.7485(2) 0.18814(16) 0.2784(2) 0.0386(7) Uani 1 1 d U . .
H5'A H 0.7596 0.2027 0.3447 0.046 Uiso 1 1 calc R . .
C6' C 0.8113(2) 0.14087(17) 0.2503(2) 0.0376(7) Uani 1 1 d U . .
H6'A H 0.8660 0.1233 0.2971 0.045 Uiso 1 1 calc R . .
C6A' C 0.7978(2) 0.11617(15) 0.1510(2) 0.0331(6) Uani 1 1 d U . .
C7' C 0.8627(2) 0.06879(15) 0.1148(2) 0.0337(6) Uani 1 1 d U . .
C8' C 0.8324(2) 0.04562(16) 0.0205(2) 0.0358(6) Uani 1 1 d U . .
H8'A H 0.8732 0.0127 -0.0052 0.043 Uiso 1 1 calc R . .
C9' C 0.7429(2) 0.06972(15) -0.0377(2) 0.0352(6) Uani 1 1 d U . .
H9'A H 0.7230 0.0513 -0.1014 0.042 Uiso 1 1 calc R . .
N1 N 0.68463(18) 0.11746(12) -0.00729(18) 0.0327(5) Uani 1 1 d U . .
C0A' C 0.7117(2) 0.14036(15) 0.0858(2) 0.0321(6) Uani 1 1 d U . .
C11' C 0.6140(2) 0.29964(17) 0.3345(2) 0.0396(7) Uani 1 1 d U . .
C12' C 0.5344(3) 0.29869(18) 0.3900(3) 0.0457(8) Uani 1 1 d U . .
H12A H 0.4701 0.2784 0.3642 0.055 Uiso 1 1 calc R . .
C13' C 0.5490(3) 0.32726(18) 0.4825(3) 0.0502(9) Uani 1 1 d U . .
H13B H 0.4951 0.3259 0.5205 0.060 Uiso 1 1 calc R . .
C14' C 0.6422(3) 0.35782(19) 0.5198(3) 0.0492(8) Uani 1 1 d U . .
H14B H 0.6521 0.3772 0.5834 0.059 Uiso 1 1 calc R . .
C15' C 0.7205(3) 0.36011(19) 0.4649(3) 0.0476(8) Uani 1 1 d U . .
H15B H 0.7838 0.3818 0.4903 0.057 Uiso 1 1 calc R . .
C16' C 0.7075(3) 0.33089(16) 0.3728(3) 0.0416(7) Uani 1 1 d U . .
H16B H 0.7621 0.3321 0.3357 0.050 Uiso 1 1 calc R . .
C17' C 0.9633(2) 0.04677(16) 0.1730(2) 0.0363(6) Uani 1 1 d U . .
C18' C 0.9939(2) -0.02044(17) 0.1706(2) 0.0405(7) Uani 1 1 d U . .
H18A H 0.9483 -0.0531 0.1370 0.049 Uiso 1 1 calc R . .
C19' C 1.0916(3) -0.03974(19) 0.2177(3) 0.0489(8) Uani 1 1 d U . .
H19A H 1.1123 -0.0857 0.2164 0.059 Uiso 1 1 calc R . .
C20' C 1.1586(3) 0.0075(2) 0.2662(3) 0.0490(8) Uani 1 1 d U . .
H20A H 1.2258 -0.0057 0.2968 0.059 Uiso 1 1 calc R . .
C21' C 1.1276(2) 0.0742(2) 0.2704(2) 0.0472(8) Uani 1 1 d U . .
H21A H 1.1731 0.1064 0.3054 0.057 Uiso 1 1 calc R . .
C22' C 1.0308(2) 0.09394(17) 0.2239(2) 0.0402(7) Uani 1 1 d U . .
H22A H 1.0102 0.1398 0.2266 0.048 Uiso 1 1 calc R . .
O1S O 0.8204(3) 0.1505(2) 0.5356(4) 0.1233(18) Uani 1 1 d U . .
C2S C 0.7407(4) 0.1793(3) 0.5729(5) 0.0915(16) Uani 1 1 d U . .
H2SA H 0.7219 0.2232 0.5407 0.110 Uiso 1 1 calc R . .
H2SB H 0.7611 0.1872 0.6441 0.110 Uiso 1 1 calc R . .
C3S C 0.6554(4) 0.1339(3) 0.5553(6) 0.109(2) Uani 1 1 d U . .
H3SA H 0.5925 0.1575 0.5227 0.131 Uiso 1 1 calc R . .
H3SB H 0.6414 0.1142 0.6174 0.131 Uiso 1 1 calc R . .
C4S C 0.6869(4) 0.0798(3) 0.4897(4) 0.0865(15) Uani 1 1 d U . .
H4SA H 0.6659 0.0344 0.5091 0.104 Uiso 1 1 calc R . .
H4SB H 0.6570 0.0880 0.4203 0.104 Uiso 1 1 calc R . .
C5S C 0.8005(3) 0.0869(2) 0.5063(3) 0.0651(11) Uani 1 1 d U . .
H5SA H 0.8326 0.0548 0.5572 0.078 Uiso 1 1 calc R . .
H5SB H 0.8279 0.0778 0.4452 0.078 Uiso 1 1 calc R . .

loop_
_atom_site_aniso_label
_atom_site_aniso_U_11
_atom_site_aniso_U_22
_atom_site_aniso_U_33
_atom_site_aniso_U_23
_atom_site_aniso_U_13
_atom_site_aniso_U_12
Re 0.03607(7) 0.03210(7) 0.03199(7) -0.00023(5) 0.00059(5) -0.00023(5)
Br 0.05535(19) 0.04564(19) 0.0507(2) 0.00539(16) 0.00656(16) -0.01601(15)
O3 0.0518(13) 0.0404(13) 0.0445(13) -0.0002(11) -0.0048(10) 0.0089(10)
O1 0.0392(10) 0.0411(12) 0.0313(11) 0.0020(9) 0.0055(8) -0.0022(9)
C1 0.0339(14) 0.0374(16) 0.0427(17) 0.0034(14) 0.0057(12) 0.0005(12)
O4 0.0485(13) 0.0454(14) 0.0556(15) -0.0031(12) 0.0152(11) -0.0094(11)
C2 0.0362(14) 0.0332(15) 0.0357(16) -0.0013(12) 0.0031(12) -0.0021(11)
O2 0.0375(10) 0.0370(11) 0.0309(11) -0.0013(9) 0.0037(8) -0.0038(8)
C6 0.0423(15) 0.0419(17) 0.0364(17) -0.0072(14) -0.0006(13) 0.0091(13)
C7 0.0551(19) 0.0465(19) 0.0368(18) -0.0031(15) 0.0031(14) 0.0117(16)
C8 0.072(2) 0.062(2) 0.037(2) -0.0029(17) -0.0016(18) 0.0253(19)
C9 0.068(2) 0.069(3) 0.055(2) -0.016(2) -0.0174(19) 0.035(2)
C10 0.048(2) 0.072(3) 0.077(3) -0.024(2) -0.0161(19) 0.0099(19)
C11 0.0474(18) 0.048(2) 0.062(2) -0.0095(18) -0.0082(16) 0.0032(15)
C12 0.0326(13) 0.0357(16) 0.0392(17) -0.0031(13) 0.0008(12) -0.0023(12)
C13 0.0448(16) 0.049(2) 0.0405(18) -0.0030(15) 0.0020(14) 0.0059(15)
C14 0.0470(18) 0.060(2) 0.051(2) -0.0161(18) 0.0025(16) 0.0072(17)
C15 0.0412(17) 0.0394(19) 0.076(3) -0.0141(18) 0.0040(17) 0.0012(14)
C16 0.0503(19) 0.0394(19) 0.072(3) 0.0094(18) 0.0085(18) 0.0049(15)
C17 0.0518(18) 0.0432(19) 0.048(2) 0.0047(15) 0.0087(15) 0.0043(15)
N2 0.0376(12) 0.0331(13) 0.0347(13) -0.0016(11) 0.0015(10) 0.0014(10)
C1A' 0.0327(13) 0.0330(15) 0.0336(15) -0.0022(12) 0.0056(11) -0.0027(11)
C2' 0.0405(16) 0.0399(18) 0.0492(19) -0.0047(15) -0.0019(14) 0.0058(13)
C3' 0.0415(16) 0.0421(19) 0.053(2) -0.0102(16) 0.0038(14) 0.0054(14)
C4' 0.0386(15) 0.0395(17) 0.0390(17) -0.0062(14) 0.0072(12) -0.0032(13)
C4A' 0.0366(14) 0.0362(16) 0.0338(16) -0.0045(13) 0.0076(12) -0.0039(12)
C5' 0.0433(16) 0.0409(17) 0.0312(16) -0.0034(13) 0.0052(13) -0.0027(13)
C6' 0.0367(14) 0.0425(18) 0.0328(16) 0.0025(13) 0.0028(12) 0.0009(13)
C6A' 0.0332(13) 0.0344(15) 0.0318(15) 0.0029(12) 0.0055(11) -0.0036(11)
C7' 0.0332(13) 0.0339(15) 0.0344(15) 0.0045(12) 0.0073(11) -0.0032(11)
C8' 0.0369(14) 0.0358(16) 0.0356(16) 0.0006(13) 0.0084(12) 0.0020(12)
C9' 0.0368(14) 0.0355(16) 0.0334(16) -0.0028(13) 0.0064(12) -0.0024(12)
N1 0.0340(11) 0.0320(13) 0.0322(13) -0.0016(10) 0.0057(9) -0.0025(10)
C0A' 0.0337(13) 0.0306(15) 0.0321(15) 0.0011(12) 0.0053(11) -0.0028(11)
C11' 0.0434(16) 0.0360(16) 0.0397(17) -0.0057(14) 0.0081(13) 0.0027(13)
C12' 0.0437(17) 0.0413(18) 0.054(2) -0.0071(16) 0.0132(15) -0.0032(14)
C13' 0.057(2) 0.049(2) 0.050(2) -0.0035(16) 0.0223(17) 0.0017(16)
C14' 0.059(2) 0.051(2) 0.0399(19) -0.0090(16) 0.0123(15) -0.0011(16)
C15' 0.0478(18) 0.050(2) 0.044(2) -0.0092(16) 0.0055(15) -0.0046(15)
C16' 0.0420(16) 0.0446(19) 0.0394(18) -0.0033(14) 0.0098(13) -0.0001(13)
C17' 0.0332(13) 0.0456(17) 0.0307(15) 0.0052(13) 0.0071(11) 0.0008(12)
C18' 0.0393(15) 0.0429(17) 0.0391(17) 0.0035(14) 0.0056(13) 0.0020(13)
C19' 0.0488(18) 0.051(2) 0.047(2) 0.0113(16) 0.0087(15) 0.0134(15)
C20' 0.0393(16) 0.066(2) 0.0396(19) 0.0083(17) 0.0010(13) 0.0063(15)
C21' 0.0404(16) 0.062(2) 0.0377(18) 0.0024(16) 0.0019(13) -0.0040(15)
C22' 0.0400(15) 0.0458(18) 0.0352(17) 0.0019(14) 0.0077(13) -0.0008(13)
O1S 0.063(2) 0.093(3) 0.214(5) -0.063(3) 0.021(3) -0.0261(19)
C2S 0.088(4) 0.083(4) 0.100(4) -0.014(3) 0.009(3) 0.004(3)
C3S 0.067(3) 0.109(5) 0.157(6) -0.030(4) 0.040(4) -0.012(3)
C4S 0.082(3) 0.104(4) 0.075(3) -0.020(3) 0.018(3) -0.032(3)
C5S 0.079(3) 0.073(3) 0.045(2) 0.006(2) 0.016(2) -0.001(2)

loop_
_atom_type_symbol
_atom_type_description
_atom_type_scat_dispersion_real
_atom_type_scat_dispersion_imag
_atom_type_scat_source
C C 0.0033 0.0016 'International Tables Vol C Tables 4.2.6.8 and 6.1.1.4'
H H 0.0000 0.0000 'International Tables Vol C Tables 4.2.6.8 and 6.1.1.4'
N N 0.0061 0.0033 'International Tables Vol C Tables 4.2.6.8 and 6.1.1.4'
O O 0.0106 0.0060 'International Tables Vol C Tables 4.2.6.8 and 6.1.1.4'
Br Br -0.2901 2.4595 'International Tables Vol C Tables 4.2.6.8 and 6.1.1.4'
Re Re -1.0185 7.2310 'International Tables Vol C Tables 4.2.6.8 and 6.1.1.4'

loop_
_geom_angle_atom_site_label_1
_geom_angle_atom_site_label_2
_geom_angle_atom_site_label_3
_geom_angle
_geom_angle_site_symmetry_1
_geom_angle_site_symmetry_3
_geom_angle_publ_flag
O3 Re O2 111.07(10) . . ?
O3 Re O1 103.89(10) . . ?
O2 Re O1 81.14(9) . . ?
O3 Re N2 88.11(10) . . ?
O2 Re N2 159.91(9) . . ?
O1 Re N2 88.66(9) . . ?
O3 Re N1 159.66(10) . . ?
O2 Re N1 88.70(9) . . ?
O1 Re N1 83.24(8) . . ?
N2 Re N1 72.85(9) . . ?
O3 Re Br 95.11(8) . . ?
O2 Re Br 87.35(6) . . ?
O1 Re Br 160.32(6) . . ?
N2 Re Br 97.15(7) . . ?
N1 Re Br 80.58(6) . . ?
C1 O1 Re 116.29(19) . . ?
O4 C1 O1 123.1(3) . . ?
O4 C1 C2 123.3(3) . . ?
O1 C1 C2 113.6(3) . . ?
O2 C2 C12 107.7(2) . . ?
O2 C2 C6 109.2(2) . . ?
C12 C2 C6 111.8(2) . . ?
O2 C2 C1 108.2(2) . . ?
C12 C2 C1 112.0(3) . . ?
C6 C2 C1 107.8(2) . . ?
C2 O2 Re 114.54(17) . . ?
C7 C6 C11 118.7(3) . . ?
C7 C6 C2 120.9(3) . . ?
C11 C6 C2 120.4(3) . . ?
C6 C7 C8 120.7(4) . . ?
C9 C8 C7 120.1(4) . . ?
C8 C9 C10 120.3(4) . . ?
C9 C10 C11 120.5(4) . . ?
C6 C11 C10 119.6(4) . . ?
C17 C12 C13 118.5(3) . . ?
C17 C12 C2 122.6(3) . . ?
C13 C12 C2 118.8(3) . . ?
C14 C13 C12 120.4(3) . . ?
C15 C14 C13 120.4(4) . . ?
C14 C15 C16 119.8(3) . . ?
C17 C16 C15 120.1(4) . . ?
C16 C17 C12 120.8(3) . . ?
C2' N2 C1A' 116.9(3) . . ?
C2' N2 Re 123.4(2) . . ?
C1A' N2 Re 119.6(2) . . ?
N2 C1A' C4A' 123.8(3) . . ?
N2 C1A' C0A' 115.5(3) . . ?
C4A' C1A' C0A' 120.7(3) . . ?
N2 C2' C3' 122.5(3) . . ?
C4' C3' C2' 121.4(3) . . ?
C3' C4' C4A' 117.2(3) . . ?
C3' C4' C11' 121.0(3) . . ?
C4A' C4' C11' 121.8(3) . . ?
C1A' C4A' C4' 118.0(3) . . ?
C1A' C4A' C5' 117.7(3) . . ?
C4' C4A' C5' 124.3(3) . . ?
C6' C5' C4A' 121.7(3) . . ?
C5' C6' C6A' 121.8(3) . . ?
C0A' C6A' C7' 117.7(3) . . ?
C0A' C6A' C6' 117.0(3) . . ?
C7' C6A' C6' 125.2(3) . . ?
C8' C7' C6A' 117.4(3) . . ?
C8' C7' C17' 120.3(3) . . ?
C6A' C7' C17' 122.2(3) . . ?
C7' C8' C9' 121.1(3) . . ?
N1 C9' C8' 122.3(3) . . ?
C9' N1 C0A' 117.8(2) . . ?
C9' N1 Re 125.9(2) . . ?
C0A' N1 Re 116.02(18) . . ?
N1 C0A' C6A' 123.4(3) . . ?
N1 C0A' C1A' 115.9(3) . . ?
C6A' C0A' C1A' 120.7(3) . . ?
C12' C11' C16' 119.1(3) . . ?
C12' C11' C4' 120.5(3) . . ?
C16' C11' C4' 120.4(3) . . ?
C13' C12' C11' 120.2(3) . . ?
C12' C13' C14' 120.1(3) . . ?
C15' C14' C13' 120.1(3) . . ?
C14' C15' C16' 120.3(3) . . ?
C15' C16' C11' 120.1(3) . . ?
C18' C17' C22' 119.3(3) . . ?
C18' C17' C7' 120.0(3) . . ?
C22' C17' C7' 120.5(3) . . ?
C17' C18' C19' 119.9(3) . . ?
C20' C19' C18' 120.3(3) . . ?
C19' C20' C21' 119.9(3) . . ?
C22' C21' C20' 120.2(3) . . ?
C21' C22' C17' 120.2(3) . . ?
C5S O1S C2S 112.7(4) . . ?
O1S C2S C3S 107.5(5) . . ?
C2S C3S C4S 105.4(4) . . ?
C5S C4S C3S 102.1(4) . . ?
O1S C5S C4S 106.2(4) . . ?

loop_
_geom_bond_atom_site_label_1
_geom_bond_atom_site_label_2
_geom_bond_distance
_geom_bond_site_symmetry_2
_geom_bond_publ_flag
Re Br 2.5295(4) . ?
Re O3 1.683(2) . ?
Re O1 1.987(2) . ?
Re O2 1.922(2) . ?
Re N2 2.144(3) . ?
Re N1 2.238(2) . ?
O1 C1 1.314(4) . ?
C1 O4 1.209(4) . ?
C1 C2 1.546(4) . ?
C2 O2 1.441(3) . ?
C2 C12 1.528(4) . ?
C2 C6 1.541(4) . ?
C6 C7 1.387(5) . ?
C6 C11 1.395(5) . ?
C7 C8 1.396(5) . ?
C8 C9 1.359(6) . ?
C9 C10 1.374(7) . ?
C10 C11 1.401(5) . ?
C12 C17 1.383(5) . ?
C12 C13 1.393(5) . ?
C13 C14 1.387(5) . ?
C14 C15 1.364(5) . ?
C15 C16 1.386(6) . ?
C16 C17 1.379(5) . ?
N2 C2' 1.347(4) . ?
N2 C1A' 1.359(4) . ?
C1A' C4A' 1.402(4) . ?
C1A' C0A' 1.425(4) . ?
C2' C3' 1.381(5) . ?
C3' C4' 1.381(5) . ?
C4' C4A' 1.415(4) . ?
C4' C11' 1.488(4) . ?
C4A' C5' 1.434(4) . ?
C5' C6' 1.347(4) . ?
C6' C6A' 1.443(4) . ?
C6A' C0A' 1.409(4) . ?
C6A' C7' 1.414(4) . ?
C7' C8' 1.379(4) . ?
C7' C17' 1.493(4) . ?
C8' C9' 1.394(4) . ?
C9' N1 1.328(4) . ?
N1 C0A' 1.357(4) . ?
C11' C12' 1.396(4) . ?
C11' C16' 1.397(4) . ?
C12' C13' 1.385(5) . ?
C13' C14' 1.385(5) . ?
C14' C15' 1.377(5) . ?
C15' C16' 1.385(5) . ?
C17' C18' 1.392(4) . ?
C17' C22' 1.396(4) . ?
C18' C19' 1.392(4) . ?
C19' C20' 1.379(5) . ?
C20' C21' 1.385(5) . ?
C21' C22' 1.383(4) . ?
O1S C5S 1.335(6) . ?
O1S C2S 1.367(7) . ?
C2S C3S 1.425(7) . ?
C3S C4S 1.507(7) . ?
C4S C5S 1.477(6) . ?

loop_
_geom_torsion_atom_site_label_1
_geom_torsion_atom_site_label_2
_geom_torsion_atom_site_label_3
_geom_torsion_atom_site_label_4
_geom_torsion
_geom_torsion_site_symmetry_1
_geom_torsion_site_symmetry_2
_geom_torsion_site_symmetry_3
_geom_torsion_site_symmetry_4
_geom_torsion_publ_flag
O3 Re O1 C1 93.6(2) . . . . ?
O2 Re O1 C1 -16.1(2) . . . . ?
N2 Re O1 C1 -178.7(2) . . . . ?
N1 Re O1 C1 -105.8(2) . . . . ?
Br Re O1 C1 -71.0(3) . . . . ?
Re O1 C1 O4 -172.7(2) . . . . ?
Re O1 C1 C2 5.8(3) . . . . ?
O4 C1 C2 O2 -169.4(3) . . . . ?
O1 C1 C2 O2 12.2(3) . . . . ?
O4 C1 C2 C12 -50.8(4) . . . . ?
O1 C1 C2 C12 130.7(3) . . . . ?
O4 C1 C2 C6 72.6(4) . . . . ?
O1 C1 C2 C6 -105.9(3) . . . . ?
C12 C2 O2 Re -146.64(19) . . . . ?
C6 C2 O2 Re 91.8(2) . . . . ?
C1 C2 O2 Re -25.4(3) . . . . ?
O3 Re O2 C2 -78.4(2) . . . . ?
O1 Re O2 C2 23.12(18) . . . . ?
N2 Re O2 C2 83.5(3) . . . . ?
N1 Re O2 C2 106.48(19) . . . . ?
Br Re O2 C2 -172.88(18) . . . . ?
O2 C2 C6 C7 6.1(4) . . . . ?
C12 C2 C6 C7 -112.9(3) . . . . ?
C1 C2 C6 C7 123.5(3) . . . . ?
O2 C2 C6 C11 -174.2(3) . . . . ?
C12 C2 C6 C11 66.7(4) . . . . ?
C1 C2 C6 C11 -56.8(4) . . . . ?
C11 C6 C7 C8 -1.5(5) . . . . ?
C2 C6 C7 C8 178.1(3) . . . . ?
C6 C7 C8 C9 1.1(6) . . . . ?
C7 C8 C9 C10 0.2(6) . . . . ?
C8 C9 C10 C11 -1.0(6) . . . . ?
C7 C6 C11 C10 0.7(5) . . . . ?
C2 C6 C11 C10 -179.0(3) . . . . ?
C9 C10 C11 C6 0.6(6) . . . . ?
O2 C2 C12 C17 97.3(3) . . . . ?
C6 C2 C12 C17 -142.7(3) . . . . ?
C1 C2 C12 C17 -21.5(4) . . . . ?
O2 C2 C12 C13 -78.2(3) . . . . ?
C6 C2 C12 C13 41.7(4) . . . . ?
C1 C2 C12 C13 162.9(3) . . . . ?
C17 C12 C13 C14 1.0(5) . . . . ?
C2 C12 C13 C14 176.7(3) . . . . ?
C12 C13 C14 C15 0.4(5) . . . . ?
C13 C14 C15 C16 -1.4(5) . . . . ?
C14 C15 C16 C17 1.0(5) . . . . ?
C15 C16 C17 C12 0.5(5) . . . . ?
C13 C12 C17 C16 -1.4(5) . . . . ?
C2 C12 C17 C16 -177.0(3) . . . . ?
O3 Re N2 C2' 11.3(3) . . . . ?
O2 Re N2 C2' -151.8(3) . . . . ?
O1 Re N2 C2' -92.7(3) . . . . ?
N1 Re N2 C2' -176.0(3) . . . . ?
Br Re N2 C2' 106.2(2) . . . . ?
O3 Re N2 C1A' -171.4(2) . . . . ?
O2 Re N2 C1A' 25.5(4) . . . . ?
O1 Re N2 C1A' 84.7(2) . . . . ?
N1 Re N2 C1A' 1.3(2) . . . . ?
Br Re N2 C1A' -76.5(2) . . . . ?
C2' N2 C1A' C4A' -1.7(4) . . . . ?
Re N2 C1A' C4A' -179.2(2) . . . . ?
C2' N2 C1A' C0A' 178.3(3) . . . . ?
Re N2 C1A' C0A' 0.8(3) . . . . ?
C1A' N2 C2' C3' 1.1(5) . . . . ?
Re N2 C2' C3' 178.5(3) . . . . ?
N2 C2' C3' C4' 1.0(5) . . . . ?
C2' C3' C4' C4A' -2.3(5) . . . . ?
C2' C3' C4' C11' 177.0(3) . . . . ?
N2 C1A' C4A' C4' 0.4(4) . . . . ?
C0A' C1A' C4A' C4' -179.6(3) . . . . ?
N2 C1A' C4A' C5' -179.9(3) . . . . ?
C0A' C1A' C4A' C5' 0.1(4) . . . . ?
C3' C4' C4A' C1A' 1.6(4) . . . . ?
C11' C4' C4A' C1A' -177.6(3) . . . . ?
C3' C4' C4A' C5' -178.1(3) . . . . ?
C11' C4' C4A' C5' 2.7(5) . . . . ?
C1A' C4A' C5' C6' 2.7(5) . . . . ?
C4' C4A' C5' C6' -177.6(3) . . . . ?
C4A' C5' C6' C6A' -0.7(5) . . . . ?
C5' C6' C6A' C0A' -4.1(4) . . . . ?
C5' C6' C6A' C7' 177.3(3) . . . . ?
C0A' C6A' C7' C8' -5.1(4) . . . . ?
C6' C6A' C7' C8' 173.5(3) . . . . ?
C0A' C6A' C7' C17' 171.7(3) . . . . ?
C6' C6A' C7' C17' -9.7(4) . . . . ?
C6A' C7' C8' C9' 2.0(4) . . . . ?
C17' C7' C8' C9' -174.8(3) . . . . ?
C7' C8' C9' N1 2.4(5) . . . . ?
C8' C9' N1 C0A' -3.4(4) . . . . ?
C8' C9' N1 Re 169.7(2) . . . . ?
O3 Re N1 C9' -155.3(3) . . . . ?
O2 Re N1 C9' 11.4(2) . . . . ?
O1 Re N1 C9' 92.7(2) . . . . ?
N2 Re N1 C9' -176.7(3) . . . . ?
Br Re N1 C9' -76.1(2) . . . . ?
O3 Re N1 C0A' 18.0(4) . . . . ?
O2 Re N1 C0A' -175.3(2) . . . . ?
O1 Re N1 C0A' -94.1(2) . . . . ?
N2 Re N1 C0A' -3.38(19) . . . . ?
Br Re N1 C0A' 97.17(19) . . . . ?
C9' N1 C0A' C6A' 0.0(4) . . . . ?
Re N1 C0A' C6A' -173.8(2) . . . . ?
C9' N1 C0A' C1A' 178.8(3) . . . . ?
Re N1 C0A' C1A' 5.0(3) . . . . ?
C7' C6A' C0A' N1 4.3(4) . . . . ?
C6' C6A' C0A' N1 -174.5(3) . . . . ?
C7' C6A' C0A' C1A' -174.4(3) . . . . ?
C6' C6A' C0A' C1A' 6.8(4) . . . . ?
N2 C1A' C0A' N1 -3.8(4) . . . . ?
C4A' C1A' C0A' N1 176.2(3) . . . . ?
N2 C1A' C0A' C6A' 175.0(3) . . . . ?
C4A' C1A' C0A' C6A' -5.0(4) . . . . ?
C3' C4' C11' C12' 57.8(5) . . . . ?
C4A' C4' C11' C12' -122.9(4) . . . . ?
C3' C4' C11' C16' -121.3(4) . . . . ?
C4A' C4' C11' C16' 57.9(4) . . . . ?
C16' C11' C12' C13' -1.3(5) . . . . ?
C4' C11' C12' C13' 179.5(3) . . . . ?
C11' C12' C13' C14' 1.0(6) . . . . ?
C12' C13' C14' C15' 0.2(6) . . . . ?
C13' C14' C15' C16' -1.1(6) . . . . ?
C14' C15' C16' C11' 0.9(5) . . . . ?
C12' C11' C16' C15' 0.3(5) . . . . ?
C4' C11' C16' C15' 179.5(3) . . . . ?
C8' C7' C17' C18' -42.3(4) . . . . ?
C6A' C7' C17' C18' 141.0(3) . . . . ?
C8' C7' C17' C22' 132.7(3) . . . . ?
C6A' C7' C17' C22' -44.0(4) . . . . ?
C22' C17' C18' C19' -0.8(5) . . . . ?
C7' C17' C18' C19' 174.2(3) . . . . ?
C17' C18' C19' C20' -0.4(5) . . . . ?
C18' C19' C20' C21' 1.7(5) . . . . ?
C19' C20' C21' C22' -1.7(5) . . . . ?
C20' C21' C22' C17' 0.5(5) . . . . ?
C18' C17' C22' C21' 0.8(5) . . . . ?
C7' C17' C22' C21' -174.2(3) . . . . ?
C5S O1S C2S C3S -8.1(8) . . . . ?
O1S C2S C3S C4S -8.5(8) . . . . ?
C2S C3S C4S C5S 19.8(7) . . . . ?
C2S O1S C5S C4S 21.4(7) . . . . ?
C3S C4S C5S O1S -24.7(6) . . . . ?

loop_
_cod_related_entry_id
_cod_related_entry_database
_cod_related_entry_code
1 ChemSpider 30660846
